data_2229887
loop_
_publ_author_name
'Rizzoli, Corrado'
'Karami, Kazem'
'Borzooie, Farzaneh'

_publ_section_title
;
 [1,2-Bis(diphenylphosphanyl)ethane-\k^2^<i>P</i>,<i>P</i>']{2-[(4-nitrobenzoylmethyl)diphenylphosphanyl]phenyl-\k^2^<i>C</i>,<i>C</i>'}palladium(II)
 trifluoromethanesulfonate--dichloromethane--<i>n</i>-hexane (1/1/0.5)
;
_journal_coeditor_code ZJ2004
_journal_issue 4
_journal_name_full 'Acta Crystallographica Section E'
_journal_page_first m416
_journal_page_last m417
_journal_paper_doi 10.1107/S1600536811008075
_journal_volume 67
_journal_year 2011
_chemical_formula_iupac '[Pd (C26 H19 N O3 P) (C26 H24 P2)] C F3 O3 S, C H2 Cl2, 0.5C6 H14'
_chemical_formula_moiety 'C52 H43 N O3 P3 Pd +, C F3 O3 S -, C H2 Cl2, 0.5(C6 H14)'
_chemical_formula_sum 'C57 H52 Cl2 F3 N O6 P3 Pd S'
_chemical_formula_weight 1206.27
_chemical_name_systematic
;
[1,2-Bis(diphenylphosphanyl)ethane-\k^2^<i>P</i>,<i>P</i>']{2-[(4-
nitrobenzoylmethyl)diphenylphosphanyl]phenyl-
\k^2^<i>C</i>,<i>C</i>'}palladium(II)
trifluoromethanesulfonate--dichloromethane--<i>n</i>-hexane (1/1/0.5)
;
_space_group_IT_number 14
_symmetry_cell_setting monoclinic
_symmetry_space_group_name_Hall '-P 2yn'
_symmetry_space_group_name_H-M 'P 1 21/n 1'
_atom_sites_solution_hydrogens geom
_atom_sites_solution_primary direct
_atom_sites_solution_secondary difmap
_cell_angle_alpha 90.00
_cell_angle_beta 91.6675(9)
_cell_angle_gamma 90.00
_cell_formula_units_Z 4
_cell_length_a 12.4063(7)
_cell_length_b 14.2445(8)
_cell_length_c 31.3633(17)
_cell_measurement_reflns_used 1226
_cell_measurement_temperature 294(2)
_cell_measurement_theta_max 23.40
_cell_measurement_theta_min 6.25
_cell_volume 5540.2(5)
_computing_cell_refinement '<i>APEX2</i> (Bruker, 2008)'
_computing_data_collection '<i>APEX2</i> (Bruker, 2008)'
_computing_data_reduction '<i>SAINT</i> (Bruker, 2008)'
_computing_molecular_graphics
;
<i>ORTEP-3 for Windows</i> (Farrugia, 1997) and
<i>SCHAKAL97</i> (Keller, 1997)
;
_computing_publication_material
;
<i>SHELXL97</i> (Sheldrick, 2008) and <i>PARST95</i> (Nardelli,
1995)
;
_computing_structure_refinement '<i>SHELXL97</i> (Sheldrick, 2008)'
_computing_structure_solution '<i>SIR97</i> (Altomare <i>et al.</i>, 1999)'
_diffrn_ambient_temperature 294(2)
_diffrn_measured_fraction_theta_full 0.998
_diffrn_measured_fraction_theta_max 0.998
_diffrn_measurement_device 'Bruker APEXII CCD'
_diffrn_measurement_method \w
_diffrn_radiation_monochromator graphite
_diffrn_radiation_source 'fine-focus sealed tube'
_diffrn_radiation_type MoK\a
_diffrn_radiation_wavelength 0.71073
_diffrn_reflns_av_R_equivalents 0.0361
_diffrn_reflns_av_sigmaI/netI 0.0338
_diffrn_reflns_limit_h_max 15
_diffrn_reflns_limit_h_min -15
_diffrn_reflns_limit_k_max 17
_diffrn_reflns_limit_k_min -17
_diffrn_reflns_limit_l_max 38
_diffrn_reflns_limit_l_min -38
_diffrn_reflns_number 62924
_diffrn_reflns_theta_full 25.71
_diffrn_reflns_theta_max 25.71
_diffrn_reflns_theta_min 1.57
_diffrn_standards_decay_% 0
_diffrn_standards_number 0
_exptl_absorpt_coefficient_mu 0.616
_exptl_absorpt_correction_T_max 0.955
_exptl_absorpt_correction_T_min 0.872
_exptl_absorpt_correction_type multi-scan
_exptl_absorpt_process_details '(SADABS; Bruker, 2008)'
_exptl_crystal_colour yellow
_exptl_crystal_density_diffrn 1.446
_exptl_crystal_density_method 'not measured'
_exptl_crystal_description 'irregular block'
_exptl_crystal_F_000 2468
_exptl_crystal_size_max 0.19
_exptl_crystal_size_mid 0.16
_exptl_crystal_size_min 0.10
_refine_diff_density_max 0.365
_refine_diff_density_min -0.382
_refine_ls_extinction_method none
_refine_ls_goodness_of_fit_ref 1.036
_refine_ls_hydrogen_treatment constr
_refine_ls_matrix_type full
_refine_ls_number_parameters 691
_refine_ls_number_reflns 10529
_refine_ls_number_restraints 14
_refine_ls_restrained_S_all 1.047
_refine_ls_R_factor_all 0.0441
_refine_ls_R_factor_gt 0.0291
_refine_ls_shift/su_max 0.001
_refine_ls_shift/su_mean 0.000
_refine_ls_structure_factor_coef Fsqd
_refine_ls_weighting_details 'calc w=1/[\s^2^(Fo^2^)+(0.0380P)^2^] where P=(Fo^2^+2Fc^2^)/3'
_refine_ls_weighting_scheme calc
_refine_ls_wR_factor_gt 0.0717
_refine_ls_wR_factor_ref 0.0761
_reflns_number_gt 8106
_reflns_number_total 10529
_reflns_threshold_expression I>2\s(I)
_cod_data_source_file zj2004.cif
_cod_data_source_block I
_cod_original_sg_symbol_H-M 'P 21/n'
_cod_database_code 2229887
_cod_database_fobs_code 2229887

loop_
_symmetry_equiv_pos_as_xyz
x,y,z
-x+1/2,y+1/2,-z+1/2
-x,-y,-z
x-1/2,-y-1/2,z-1/2

loop_
_atom_site_type_symbol
_atom_site_label
_atom_site_fract_x
_atom_site_fract_y
_atom_site_fract_z
_atom_site_U_iso_or_equiv
_atom_site_adp_type
_atom_site_calc_flag
_atom_site_refinement_flags
_atom_site_occupancy
_atom_site_disorder_assembly
_atom_site_disorder_group
Pd Pd1 0.756229(11) 0.147230(10) 0.131977(5) 0.03814(6) Uani d . 1 . .
S S1 0.90642(7) 0.50943(6) 0.15555(3) 0.0883(2) Uani d . 1 . .
P P1 0.81951(4) 0.14269(4) 0.039724(17) 0.04289(13) Uani d . 1 . .
P P3 0.57524(4) 0.14972(4) 0.152637(18) 0.04526(13) Uani d . 1 . .
P P2 0.78566(4) 0.07474(4) 0.196011(17) 0.04514(14) Uani d . 1 . .
O O1 0.57447(13) 0.19304(12) 0.03587(6) 0.0709(5) Uani d . 1 . .
O O2 0.5578(3) 0.68752(18) 0.07768(10) 0.1340(10) Uani d . 1 . .
O O3 0.4015(3) 0.6445(2) 0.06026(13) 0.1685(14) Uani d . 1 . .
O O4 0.8765(2) 0.57210(17) 0.12237(9) 0.1226(8) Uani d . 1 . .
O O5 0.82523(18) 0.44856(18) 0.17003(8) 0.1183(8) Uani d . 1 . .
O O6 0.9700(3) 0.5548(2) 0.18984(9) 0.1499(11) Uani d . 1 . .
F F1 0.9555(2) 0.3873(2) 0.09940(9) 0.1675(11) Uani d . 1 . .
F F2 1.0418(2) 0.37281(17) 0.16085(10) 0.1651(11) Uani d . 1 . .
F F3 1.08767(16) 0.47955(15) 0.11854(7) 0.1293(7) Uani d . 1 . .
N N1 0.4919(3) 0.6307(2) 0.06826(9) 0.0947(9) Uani d . 1 . .
C C1 0.74213(16) 0.21915(14) 0.07104(6) 0.0428(5) Uani d . 1 . .
H H1 0.7844 0.2770 0.0742 0.051 Uiso calc R 1 . .
C C2 0.63523(17) 0.24779(16) 0.05422(7) 0.0487(5) Uani d . 1 . .
C C3 0.60121(18) 0.34836(15) 0.05941(7) 0.0524(5) Uani d . 1 . .
C C4 0.6672(2) 0.41801(17) 0.07639(9) 0.0697(7) Uani d . 1 . .
H H4 0.7363 0.4030 0.0865 0.084 Uiso calc R 1 . .
C C5 0.6311(3) 0.51037(18) 0.07854(10) 0.0794(8) Uani d . 1 . .
H H5 0.6762 0.5574 0.0893 0.095 Uiso calc R 1 . .
C C6 0.5308(3) 0.53044(19) 0.06495(9) 0.0731(7) Uani d . 1 . .
C C7 0.4620(2) 0.4644(2) 0.04858(9) 0.0828(9) Uani d . 1 . .
H H7 0.3923 0.4807 0.0397 0.099 Uiso calc R 1 . .
C C8 0.4971(2) 0.37316(19) 0.04537(8) 0.0694(7) Uani d . 1 . .
H H8 0.4513 0.3276 0.0338 0.083 Uiso calc R 1 . .
C C9 0.91717(15) 0.13543(13) 0.11614(6) 0.0398(5) Uani d . 1 . .
C C10 1.00786(17) 0.12915(15) 0.14348(7) 0.0502(5) Uani d . 1 . .
H H10 0.9988 0.1295 0.1728 0.060 Uiso calc R 1 . .
C C11 1.11043(17) 0.12245(18) 0.12802(8) 0.0608(6) Uani d . 1 . .
H H11 1.1689 0.1186 0.1472 0.073 Uiso calc R 1 . .
C C12 1.12825(18) 0.12141(18) 0.08535(8) 0.0641(7) Uani d . 1 . .
H H12 1.1981 0.1167 0.0755 0.077 Uiso calc R 1 . .
C C13 1.04155(18) 0.12737(16) 0.05688(7) 0.0545(6) Uani d . 1 . .
H H13 1.0521 0.1268 0.0276 0.065 Uiso calc R 1 . .
C C14 0.93907(16) 0.13423(14) 0.07244(6) 0.0424(5) Uani d . 1 . .
C C15 0.76628(17) 0.02642(16) 0.03113(6) 0.0490(5) Uani d . 1 . .
C C16 0.8100(2) -0.04862(17) 0.05335(8) 0.0621(6) Uani d . 1 . .
H H16 0.8659 -0.0395 0.0733 0.074 Uiso calc R 1 . .
C C17 0.7694(3) -0.13839(18) 0.04549(10) 0.0845(9) Uani d . 1 . .
H H17 0.7980 -0.1894 0.0604 0.101 Uiso calc R 1 . .
C C18 0.6875(3) -0.1518(2) 0.01586(11) 0.0873(10) Uani d . 1 . .
H H18 0.6610 -0.2120 0.0108 0.105 Uiso calc R 1 . .
C C19 0.6445(2) -0.0779(2) -0.00625(9) 0.0789(8) Uani d . 1 . .
H H19 0.5893 -0.0877 -0.0264 0.095 Uiso calc R 1 . .
C C20 0.68299(19) 0.01173(19) 0.00130(7) 0.0618(6) Uani d . 1 . .
H H20 0.6531 0.0623 -0.0136 0.074 Uiso calc R 1 . .
C C21 0.84920(18) 0.18697(18) -0.01227(7) 0.0545(6) Uani d . 1 . .
C C22 0.8883(2) 0.1285(2) -0.04356(8) 0.0712(7) Uani d . 1 . .
H H22 0.8942 0.0643 -0.0384 0.085 Uiso calc R 1 . .
C C23 0.9187(2) 0.1647(3) -0.08236(9) 0.0815(9) Uani d . 1 . .
H H23 0.9486 0.1252 -0.1025 0.098 Uiso calc R 1 . .
C C24 0.9057(3) 0.2541(3) -0.09099(11) 0.1113(12) Uani d . 1 . .
H H24 0.9286 0.2781 -0.1168 0.134 Uiso calc R 1 . .
C C25 0.8589(3) 0.3115(3) -0.06240(12) 0.1215(13) Uani d . 1 . .
H H25 0.8428 0.3732 -0.0699 0.146 Uiso calc R 1 . .
C C26 0.8347(3) 0.2789(2) -0.02164(10) 0.1082(12) Uani d . 1 . .
H H26 0.8090 0.3199 -0.0013 0.130 Uiso calc R 1 . .
C C27 0.85865(19) -0.03586(15) 0.19613(7) 0.0533(6) Uani d . 1 . .
C C28 0.8165(2) -0.10762(19) 0.17098(9) 0.0715(7) Uani d . 1 . .
H H28 0.7543 -0.0974 0.1544 0.086 Uiso calc R 1 . .
C C29 0.8663(3) -0.1941(2) 0.17036(11) 0.0857(9) Uani d . 1 . .
H H29 0.8370 -0.2422 0.1537 0.103 Uiso calc R 1 . .
C C30 0.9574(3) -0.2089(2) 0.19399(11) 0.0962(11) Uani d . 1 . .
H H30 0.9903 -0.2675 0.1937 0.115 Uiso calc R 1 . .
C C31 1.0012(3) -0.1393(3) 0.21797(11) 0.1123(13) Uani d . 1 . .
H H31 1.0649 -0.1501 0.2336 0.135 Uiso calc R 1 . .
C C32 0.9523(2) -0.0517(2) 0.21953(9) 0.0830(8) Uani d . 1 . .
H H32 0.9827 -0.0042 0.2363 0.100 Uiso calc R 1 . .
C C33 0.84562(17) 0.15069(15) 0.23661(7) 0.0498(5) Uani d . 1 . .
C C34 0.8534(2) 0.1220(2) 0.27935(8) 0.0698(7) Uani d . 1 . .
H H34 0.8303 0.0625 0.2871 0.084 Uiso calc R 1 . .
C C35 0.8953(2) 0.1821(3) 0.30950(9) 0.0839(9) Uani d . 1 . .
H H35 0.8999 0.1634 0.3379 0.101 Uiso calc R 1 . .
C C36 0.9302(2) 0.2687(3) 0.29844(10) 0.0884(9) Uani d . 1 . .
H H36 0.9601 0.3082 0.3192 0.106 Uiso calc R 1 . .
C C37 0.9221(2) 0.2985(2) 0.25752(10) 0.0777(8) Uani d . 1 . .
H H37 0.9457 0.3583 0.2504 0.093 Uiso calc R 1 . .
C C38 0.87898(18) 0.24007(17) 0.22645(8) 0.0581(6) Uani d . 1 . .
H H38 0.8723 0.2611 0.1984 0.070 Uiso calc R 1 . .
C C39 0.65511(18) 0.04531(17) 0.21851(7) 0.0572(6) Uani d . 1 . .
H H39A 0.6257 -0.0108 0.2050 0.069 Uiso calc R 1 . .
H H39B 0.6635 0.0338 0.2489 0.069 Uiso calc R 1 . .
C C40 0.58024(18) 0.12801(17) 0.21030(7) 0.0556(6) Uani d . 1 . .
H H40A 0.6071 0.1831 0.2254 0.067 Uiso calc R 1 . .
H H40B 0.5087 0.1138 0.2202 0.067 Uiso calc R 1 . .
C C41 0.48826(17) 0.25194(16) 0.14711(7) 0.0513(5) Uani d . 1 . .
C C42 0.5253(2) 0.33604(18) 0.16386(9) 0.0713(7) Uani d . 1 . .
H H42 0.5942 0.3398 0.1762 0.086 Uiso calc R 1 . .
C C43 0.4591(3) 0.4154(2) 0.16227(9) 0.0848(9) Uani d . 1 . .
H H43 0.4840 0.4720 0.1736 0.102 Uiso calc R 1 . .
C C44 0.3585(3) 0.4099(2) 0.14422(11) 0.0940(10) Uani d . 1 . .
H H44 0.3141 0.4625 0.1439 0.113 Uiso calc R 1 . .
C C45 0.3215(2) 0.3273(2) 0.12634(12) 0.0943(10) Uani d . 1 . .
H H45 0.2533 0.3243 0.1133 0.113 Uiso calc R 1 . .
C C46 0.38683(19) 0.24915(19) 0.12800(9) 0.0733(7) Uani d . 1 . .
H H46 0.3620 0.1932 0.1160 0.088 Uiso calc R 1 . .
C C47 0.49623(16) 0.04970(15) 0.13374(7) 0.0484(5) Uani d . 1 . .
C C48 0.40033(18) 0.02404(18) 0.15241(9) 0.0669(7) Uani d . 1 . .
H H48 0.3732 0.0610 0.1741 0.080 Uiso calc R 1 . .
C C49 0.3453(2) -0.05461(19) 0.13946(9) 0.0732(7) Uani d . 1 . .
H H49 0.2799 -0.0693 0.1516 0.088 Uiso calc R 1 . .
C C50 0.3860(2) -0.11248(18) 0.10840(9) 0.0661(7) Uani d . 1 . .
H H50 0.3497 -0.1669 0.1001 0.079 Uiso calc R 1 . .
C C51 0.4797(2) -0.08836(18) 0.09037(8) 0.0662(7) Uani d . 1 . .
H H51 0.5077 -0.1269 0.0694 0.079 Uiso calc R 1 . .
C C52 0.53468(18) -0.00806(16) 0.10225(7) 0.0554(6) Uani d . 1 . .
H H52 0.5983 0.0074 0.0889 0.067 Uiso calc R 1 . .
C C53 1.0025(3) 0.4339(3) 0.13228(13) 0.1008(10) Uani d . 1 . .
C C54A 0.3163(9) 0.6781(8) 0.2291(3) 0.194(5) Uani d PD 0.50 A 1
H H54A 0.2741 0.7264 0.2427 0.232 Uiso calc PR 0.50 A 1
H H54B 0.3922 0.6927 0.2334 0.232 Uiso calc PR 0.50 A 1
Cl Cl1A 0.2831(3) 0.6713(2) 0.17539(14) 0.1998(15) Uani d PD 0.50 A 1
Cl Cl2A 0.2875(4) 0.5690(5) 0.25025(15) 0.288(3) Uani d PD 0.50 A 1
C C54B 0.2090(16) 0.6089(8) 0.2196(4) 0.141(6) Uiso d PD 0.30 B 2
H H54C 0.2623 0.6138 0.1977 0.170 Uiso calc PR 0.30 B 2
H H54D 0.1382 0.6202 0.2067 0.170 Uiso calc PR 0.30 B 2
Cl Cl1B 0.2144(9) 0.4956(6) 0.2440(3) 0.295(5) Uiso d PD 0.30 B 2
Cl Cl2B 0.2361(6) 0.6898(5) 0.2604(2) 0.198(2) Uiso d PD 0.30 B 2
C C54C 0.2675(17) 0.7357(9) 0.2117(4) 0.107(6) Uiso d PD 0.20 C 3
H H54E 0.3340 0.7619 0.2013 0.129 Uiso calc PR 0.20 C 3
H H54F 0.2060 0.7657 0.1976 0.129 Uiso calc PR 0.20 C 3
Cl Cl1C 0.2632(13) 0.6113(9) 0.2074(5) 0.245(6) Uiso d PD 0.20 C 3
Cl Cl2C 0.2614(9) 0.7397(8) 0.2671(3) 0.207(4) Uiso d PD 0.20 C 3
C C55 0.1874(6) 0.3580(5) 0.0169(3) 0.281(5) Uani d D 1 . .
H H55A 0.2628 0.3594 0.0248 0.421 Uiso calc R 1 . .
H H55B 0.1753 0.3134 -0.0057 0.421 Uiso calc R 1 . .
H H55C 0.1467 0.3400 0.0412 0.421 Uiso calc R 1 . .
C C56 0.1529(5) 0.4517(5) 0.0023(2) 0.220(3) Uani d D 1 . .
H H56A 0.1877 0.4664 -0.0241 0.265 Uiso calc R 1 . .
H H56B 0.1758 0.4980 0.0234 0.265 Uiso calc R 1 . .
C C57 0.0311(5) 0.4582(4) -0.0047(3) 0.221(4) Uani d D 1 . .
H H57A 0.0165 0.4437 -0.0345 0.265 Uiso calc R 1 . .
H H57B 0.0003 0.4074 0.0116 0.265 Uiso calc R 1 . .

loop_
_atom_site_aniso_label
_atom_site_aniso_U_11
_atom_site_aniso_U_22
_atom_site_aniso_U_33
_atom_site_aniso_U_12
_atom_site_aniso_U_13
_atom_site_aniso_U_23
Pd1 0.03380(9) 0.04284(10) 0.03775(9) -0.00153(7) 0.00029(6) -0.00164(7)
S1 0.0898(6) 0.0880(5) 0.0879(6) 0.0087(5) 0.0177(5) 0.0037(5)
P1 0.0401(3) 0.0506(3) 0.0378(3) -0.0059(2) 0.0005(2) 0.0001(2)
P3 0.0354(3) 0.0529(3) 0.0476(3) -0.0014(2) 0.0040(2) -0.0047(3)
P2 0.0459(3) 0.0482(3) 0.0414(3) -0.0009(2) 0.0010(2) 0.0032(2)
O1 0.0542(10) 0.0624(10) 0.0944(13) -0.0030(8) -0.0271(9) -0.0110(10)
O2 0.193(3) 0.0650(16) 0.145(2) 0.0284(18) 0.019(2) 0.0046(16)
O3 0.173(3) 0.112(2) 0.220(4) 0.076(2) -0.017(3) -0.022(2)
O4 0.1203(19) 0.1035(18) 0.144(2) 0.0192(15) 0.0099(16) 0.0336(16)
O5 0.0866(15) 0.135(2) 0.135(2) -0.0087(15) 0.0315(14) 0.0224(16)
O6 0.186(3) 0.153(2) 0.111(2) -0.027(2) 0.0091(19) -0.0592(18)
F1 0.154(2) 0.170(2) 0.178(3) -0.0203(18) 0.0109(19) -0.098(2)
F2 0.143(2) 0.1191(17) 0.236(3) 0.0479(15) 0.049(2) 0.0631(19)
F3 0.0921(13) 0.1338(17) 0.165(2) -0.0059(12) 0.0491(13) 0.0272(15)
N1 0.120(3) 0.079(2) 0.0850(19) 0.0314(19) 0.0008(18) 0.0077(16)
C1 0.0426(11) 0.0408(11) 0.0448(12) -0.0048(9) -0.0013(9) 0.0020(9)
C2 0.0447(12) 0.0530(13) 0.0482(12) -0.0034(10) -0.0035(10) 0.0043(10)
C3 0.0539(13) 0.0559(14) 0.0472(13) 0.0003(11) -0.0010(10) 0.0044(11)
C4 0.0569(15) 0.0557(16) 0.096(2) 0.0003(12) -0.0026(14) -0.0078(14)
C5 0.089(2) 0.0500(16) 0.099(2) 0.0038(15) 0.0033(17) -0.0065(14)
C6 0.099(2) 0.0605(17) 0.0601(16) 0.0193(16) 0.0048(15) 0.0053(13)
C7 0.084(2) 0.088(2) 0.0758(19) 0.0364(18) -0.0124(16) 0.0035(16)
C8 0.0663(17) 0.0726(18) 0.0681(17) 0.0130(13) -0.0174(13) -0.0053(13)
C9 0.0360(10) 0.0371(11) 0.0462(12) -0.0018(8) -0.0006(9) -0.0015(9)
C10 0.0427(12) 0.0605(14) 0.0470(13) -0.0016(10) -0.0025(10) -0.0043(10)
C11 0.0347(12) 0.0830(17) 0.0642(16) 0.0008(11) -0.0079(11) -0.0086(13)
C12 0.0335(12) 0.0918(19) 0.0674(17) -0.0053(12) 0.0092(11) -0.0139(14)
C13 0.0476(13) 0.0662(15) 0.0500(13) -0.0069(11) 0.0083(11) -0.0080(11)
C14 0.0360(11) 0.0476(12) 0.0435(12) -0.0046(9) 0.0004(9) -0.0022(9)
C15 0.0489(12) 0.0590(14) 0.0394(12) -0.0133(11) 0.0069(10) -0.0066(10)
C16 0.0681(16) 0.0558(15) 0.0622(15) -0.0101(12) 0.0007(12) -0.0043(12)
C17 0.113(3) 0.0540(17) 0.086(2) -0.0182(16) 0.0076(19) -0.0043(14)
C18 0.092(2) 0.083(2) 0.088(2) -0.0443(18) 0.0201(18) -0.0323(18)
C19 0.0768(19) 0.097(2) 0.0630(17) -0.0370(17) 0.0086(14) -0.0254(16)
C20 0.0581(14) 0.0802(17) 0.0471(13) -0.0148(13) 0.0009(11) -0.0107(12)
C21 0.0491(13) 0.0673(15) 0.0473(13) -0.0062(12) 0.0043(10) 0.0060(12)
C22 0.0755(18) 0.091(2) 0.0469(15) -0.0106(15) 0.0085(13) -0.0012(13)
C23 0.0714(18) 0.123(3) 0.0512(16) -0.0050(18) 0.0115(13) 0.0022(17)
C24 0.114(3) 0.154(4) 0.067(2) 0.022(3) 0.0348(19) 0.042(2)
C25 0.161(4) 0.100(3) 0.105(3) 0.024(3) 0.047(3) 0.047(2)
C26 0.150(3) 0.088(2) 0.090(2) 0.019(2) 0.061(2) 0.0298(18)
C27 0.0638(15) 0.0481(13) 0.0483(13) 0.0064(11) 0.0064(11) 0.0051(10)
C28 0.0780(18) 0.0604(16) 0.0767(18) -0.0021(14) 0.0118(14) -0.0049(14)
C29 0.111(3) 0.0569(18) 0.090(2) -0.0035(18) 0.029(2) -0.0093(16)
C30 0.145(3) 0.069(2) 0.076(2) 0.039(2) 0.041(2) 0.0141(17)
C31 0.138(3) 0.115(3) 0.084(2) 0.073(3) -0.012(2) 0.006(2)
C32 0.104(2) 0.0723(18) 0.0711(18) 0.0271(17) -0.0163(17) -0.0026(14)
C33 0.0479(12) 0.0562(14) 0.0450(12) 0.0088(11) -0.0031(10) -0.0020(10)
C34 0.0757(18) 0.0842(19) 0.0491(15) 0.0040(14) -0.0061(13) 0.0033(13)
C35 0.094(2) 0.111(3) 0.0451(15) 0.014(2) -0.0128(14) -0.0116(16)
C36 0.092(2) 0.097(2) 0.075(2) 0.0012(19) -0.0113(17) -0.0382(18)
C37 0.091(2) 0.0646(17) 0.077(2) -0.0046(15) 0.0014(16) -0.0201(15)
C38 0.0625(15) 0.0575(15) 0.0546(14) 0.0037(12) 0.0040(11) -0.0075(12)
C39 0.0560(14) 0.0681(16) 0.0477(13) -0.0055(12) 0.0069(11) 0.0069(11)
C40 0.0454(13) 0.0728(16) 0.0492(13) -0.0041(11) 0.0100(10) -0.0038(11)
C41 0.0444(12) 0.0579(14) 0.0522(13) 0.0032(11) 0.0103(10) -0.0022(11)
C42 0.0787(18) 0.0628(17) 0.0718(18) -0.0018(14) -0.0072(14) -0.0117(13)
C43 0.115(3) 0.0577(17) 0.082(2) 0.0130(17) 0.0013(18) -0.0129(14)
C44 0.091(2) 0.083(2) 0.108(3) 0.0334(19) 0.018(2) 0.0008(19)
C45 0.0572(18) 0.085(2) 0.141(3) 0.0117(16) 0.0014(18) 0.010(2)
C46 0.0510(15) 0.0648(17) 0.104(2) 0.0061(13) -0.0028(14) -0.0014(15)
C47 0.0409(12) 0.0489(12) 0.0554(13) -0.0004(10) 0.0021(10) -0.0018(10)
C48 0.0484(14) 0.0686(17) 0.0848(18) -0.0083(12) 0.0186(13) -0.0168(14)
C49 0.0475(14) 0.0739(18) 0.099(2) -0.0160(13) 0.0126(14) 0.0011(16)
C50 0.0646(16) 0.0532(14) 0.0797(18) -0.0089(13) -0.0098(14) -0.0012(13)
C51 0.0692(17) 0.0595(16) 0.0702(17) -0.0003(13) 0.0050(14) -0.0128(13)
C52 0.0503(13) 0.0614(15) 0.0548(14) -0.0054(11) 0.0053(11) -0.0049(11)
C53 0.095(2) 0.085(2) 0.124(3) -0.002(2) 0.023(2) 0.008(2)
C54A 0.122(9) 0.263(15) 0.195(13) -0.032(9) -0.013(8) 0.081(13)
Cl1A 0.159(3) 0.172(3) 0.267(4) -0.043(2) -0.016(3) 0.060(3)
Cl2A 0.207(4) 0.462(9) 0.195(4) 0.047(6) 0.012(3) 0.067(5)
C55 0.230(9) 0.196(8) 0.416(15) 0.034(6) 0.002(9) -0.029(8)
C56 0.175(6) 0.245(8) 0.241(8) -0.032(6) -0.006(5) -0.001(6)
C57 0.217(10) 0.264(11) 0.179(6) -0.084(8) -0.020(6) 0.001(8)

loop_
_atom_type_symbol
_atom_type_description
_atom_type_scat_dispersion_real
_atom_type_scat_dispersion_imag
_atom_type_scat_source
Pd Pd -0.9988 1.0072 'International Tables Vol C Tables 4.2.6.8 and 6.1.1.4'
S S 0.1246 0.1234 'International Tables Vol C Tables 4.2.6.8 and 6.1.1.4'
P P 0.1023 0.0942 'International Tables Vol C Tables 4.2.6.8 and 6.1.1.4'
O O 0.0106 0.0060 'International Tables Vol C Tables 4.2.6.8 and 6.1.1.4'
F F 0.0171 0.0103 'International Tables Vol C Tables 4.2.6.8 and 6.1.1.4'
N N 0.0061 0.0033 'International Tables Vol C Tables 4.2.6.8 and 6.1.1.4'
C C 0.0033 0.0016 'International Tables Vol C Tables 4.2.6.8 and 6.1.1.4'
H H 0.0000 0.0000 'International Tables Vol C Tables 4.2.6.8 and 6.1.1.4'
Cl Cl 0.1484 0.1585 'International Tables Vol C Tables 4.2.6.8 and 6.1.1.4'

loop_
_geom_angle_atom_site_label_1
_geom_angle_atom_site_label_2
_geom_angle_atom_site_label_3
_geom_angle_site_symmetry_1
_geom_angle_site_symmetry_3
_geom_angle
_geom_angle_publ_flag
C9 Pd1 C1 . . 83.17(8) ?
C9 Pd1 P2 . . 92.50(6) ?
C1 Pd1 P2 . . 175.31(5) ?
C9 Pd1 P3 . . 175.68(5) ?
C1 Pd1 P3 . . 100.49(5) ?
P2 Pd1 P3 . . 83.91(2) ?
O4 S1 O5 . . 116.71(16) ?
O4 S1 O6 . . 112.71(18) ?
O5 S1 O6 . . 114.10(17) ?
O4 S1 C53 . . 104.18(18) ?
O5 S1 C53 . . 104.67(17) ?
O6 S1 C53 . . 102.43(19) ?
C1 P1 C14 . . 100.26(9) ?
C1 P1 C21 . . 114.63(11) ?
C14 P1 C21 . . 110.91(10) ?
C1 P1 C15 . . 116.56(10) ?
C14 P1 C15 . . 108.63(10) ?
C21 P1 C15 . . 105.72(10) ?
C41 P3 C47 . . 106.47(10) ?
C41 P3 C40 . . 103.43(10) ?
C47 P3 C40 . . 101.05(10) ?
C41 P3 Pd1 . . 123.64(7) ?
C47 P3 Pd1 . . 114.05(7) ?
C40 P3 Pd1 . . 105.28(7) ?
C33 P2 C27 . . 108.75(10) ?
C33 P2 C39 . . 102.42(11) ?
C27 P2 C39 . . 104.28(11) ?
C33 P2 Pd1 . . 113.60(7) ?
C27 P2 Pd1 . . 117.51(7) ?
C39 P2 Pd1 . . 108.79(8) ?
O3 N1 O2 . . 126.6(4) ?
O3 N1 C6 . . 117.0(4) ?
O2 N1 C6 . . 116.4(3) ?
C2 C1 P1 . . 118.04(15) ?
C2 C1 Pd1 . . 119.69(14) ?
P1 C1 Pd1 . . 99.62(9) ?
C2 C1 H1 . . 106.1 ?
P1 C1 H1 . . 106.1 ?
Pd1 C1 H1 . . 106.1 ?
O1 C2 C1 . . 122.1(2) ?
O1 C2 C3 . . 119.31(19) ?
C1 C2 C3 . . 118.59(19) ?
C4 C3 C8 . . 118.1(2) ?
C4 C3 C2 . . 124.1(2) ?
C8 C3 C2 . . 117.8(2) ?
C3 C4 C5 . . 120.6(2) ?
C3 C4 H4 . . 119.7 ?
C5 C4 H4 . . 119.7 ?
C6 C5 C4 . . 119.0(3) ?
C6 C5 H5 . . 120.5 ?
C4 C5 H5 . . 120.5 ?
C5 C6 C7 . . 122.8(3) ?
C5 C6 N1 . . 118.5(3) ?
C7 C6 N1 . . 118.7(3) ?
C6 C7 C8 . . 119.0(3) ?
C6 C7 H7 . . 120.5 ?
C8 C7 H7 . . 120.5 ?
C7 C8 C3 . . 120.5(3) ?
C7 C8 H8 . . 119.7 ?
C3 C8 H8 . . 119.7 ?
C10 C9 C14 . . 115.00(18) ?
C10 C9 Pd1 . . 128.35(16) ?
C14 C9 Pd1 . . 116.65(14) ?
C11 C10 C9 . . 121.6(2) ?
C11 C10 H10 . . 119.2 ?
C9 C10 H10 . . 119.2 ?
C12 C11 C10 . . 121.6(2) ?
C12 C11 H11 . . 119.2 ?
C10 C11 H11 . . 119.2 ?
C11 C12 C13 . . 119.3(2) ?
C11 C12 H12 . . 120.4 ?
C13 C12 H12 . . 120.4 ?
C14 C13 C12 . . 119.0(2) ?
C14 C13 H13 . . 120.5 ?
C12 C13 H13 . . 120.5 ?
C13 C14 C9 . . 123.56(19) ?
C13 C14 P1 . . 124.16(16) ?
C9 C14 P1 . . 112.28(14) ?
C16 C15 C20 . . 119.9(2) ?
C16 C15 P1 . . 120.01(17) ?
C20 C15 P1 . . 120.12(19) ?
C15 C16 C17 . . 119.1(2) ?
C15 C16 H16 . . 120.4 ?
C17 C16 H16 . . 120.4 ?
C18 C17 C16 . . 120.3(3) ?
C18 C17 H17 . . 119.8 ?
C16 C17 H17 . . 119.8 ?
C19 C18 C17 . . 120.6(3) ?
C19 C18 H18 . . 119.7 ?
C17 C18 H18 . . 119.7 ?
C18 C19 C20 . . 120.0(3) ?
C18 C19 H19 . . 120.0 ?
C20 C19 H19 . . 120.0 ?
C19 C20 C15 . . 120.1(3) ?
C19 C20 H20 . . 120.0 ?
C15 C20 H20 . . 120.0 ?
C26 C21 C22 . . 118.4(2) ?
C26 C21 P1 . . 120.5(2) ?
C22 C21 P1 . . 121.1(2) ?
C23 C22 C21 . . 120.6(3) ?
C23 C22 H22 . . 119.7 ?
C21 C22 H22 . . 119.7 ?
C24 C23 C22 . . 120.6(3) ?
C24 C23 H23 . . 119.7 ?
C22 C23 H23 . . 119.7 ?
C23 C24 C25 . . 120.1(3) ?
C23 C24 H24 . . 119.9 ?
C25 C24 H24 . . 119.9 ?
C24 C25 C26 . . 120.6(3) ?
C24 C25 H25 . . 119.7 ?
C26 C25 H25 . . 119.7 ?
C21 C26 C25 . . 119.3(3) ?
C21 C26 H26 . . 120.3 ?
C25 C26 H26 . . 120.3 ?
C32 C27 C28 . . 118.8(2) ?
C32 C27 P2 . . 123.8(2) ?
C28 C27 P2 . . 117.34(19) ?
C29 C28 C27 . . 120.4(3) ?
C29 C28 H28 . . 119.8 ?
C27 C28 H28 . . 119.8 ?
C30 C29 C28 . . 120.0(3) ?
C30 C29 H29 . . 120.0 ?
C28 C29 H29 . . 120.0 ?
C31 C30 C29 . . 120.6(3) ?
C31 C30 H30 . . 119.7 ?
C29 C30 H30 . . 119.7 ?
C30 C31 C32 . . 120.7(3) ?
C30 C31 H31 . . 119.7 ?
C32 C31 H31 . . 119.7 ?
C27 C32 C31 . . 119.5(3) ?
C27 C32 H32 . . 120.3 ?
C31 C32 H32 . . 120.3 ?
C38 C33 C34 . . 118.5(2) ?
C38 C33 P2 . . 120.54(17) ?
C34 C33 P2 . . 120.85(19) ?
C35 C34 C33 . . 119.5(3) ?
C35 C34 H34 . . 120.2 ?
C33 C34 H34 . . 120.2 ?
C36 C35 C34 . . 120.7(3) ?
C36 C35 H35 . . 119.6 ?
C34 C35 H35 . . 119.6 ?
C37 C36 C35 . . 120.8(3) ?
C37 C36 H36 . . 119.6 ?
C35 C36 H36 . . 119.6 ?
C36 C37 C38 . . 119.9(3) ?
C36 C37 H37 . . 120.0 ?
C38 C37 H37 . . 120.0 ?
C37 C38 C33 . . 120.5(2) ?
C37 C38 H38 . . 119.8 ?
C33 C38 H38 . . 119.8 ?
C40 C39 P2 . . 107.48(15) ?
C40 C39 H39A . . 110.2 ?
P2 C39 H39A . . 110.2 ?
C40 C39 H39B . . 110.2 ?
P2 C39 H39B . . 110.2 ?
H39A C39 H39B . . 108.5 ?
C39 C40 P3 . . 107.53(15) ?
C39 C40 H40A . . 110.2 ?
P3 C40 H40A . . 110.2 ?
C39 C40 H40B . . 110.2 ?
P3 C40 H40B . . 110.2 ?
H40A C40 H40B . . 108.5 ?
C46 C41 C42 . . 118.7(2) ?
C46 C41 P3 . . 123.39(19) ?
C42 C41 P3 . . 117.94(18) ?
C41 C42 C43 . . 120.0(3) ?
C41 C42 H42 . . 120.0 ?
C43 C42 H42 . . 120.0 ?
C44 C43 C42 . . 120.0(3) ?
C44 C43 H43 . . 120.0 ?
C42 C43 H43 . . 120.0 ?
C43 C44 C45 . . 120.7(3) ?
C43 C44 H44 . . 119.6 ?
C45 C44 H44 . . 119.6 ?
C44 C45 C46 . . 119.1(3) ?
C44 C45 H45 . . 120.4 ?
C46 C45 H45 . . 120.4 ?
C45 C46 C41 . . 121.5(3) ?
C45 C46 H46 . . 119.3 ?
C41 C46 H46 . . 119.3 ?
C52 C47 C48 . . 117.5(2) ?
C52 C47 P3 . . 120.37(16) ?
C48 C47 P3 . . 121.90(17) ?
C49 C48 C47 . . 121.1(2) ?
C49 C48 H48 . . 119.4 ?
C47 C48 H48 . . 119.4 ?
C48 C49 C50 . . 120.5(2) ?
C48 C49 H49 . . 119.8 ?
C50 C49 H49 . . 119.8 ?
C51 C50 C49 . . 118.7(2) ?
C51 C50 H50 . . 120.7 ?
C49 C50 H50 . . 120.7 ?
C50 C51 C52 . . 121.5(2) ?
C50 C51 H51 . . 119.2 ?
C52 C51 H51 . . 119.2 ?
C51 C52 C47 . . 120.6(2) ?
C51 C52 H52 . . 119.7 ?
C47 C52 H52 . . 119.7 ?
F3 C53 F2 . . 105.1(3) ?
F3 C53 F1 . . 109.0(3) ?
F2 C53 F1 . . 109.5(3) ?
F3 C53 S1 . . 112.8(3) ?
F2 C53 S1 . . 110.9(3) ?
F1 C53 S1 . . 109.4(3) ?
Cl1A C54A Cl2A . . 106.1(6) ?
Cl1A C54A H54A . . 110.5 ?
Cl2A C54A H54A . . 110.5 ?
Cl1A C54A H54B . . 110.5 ?
Cl2A C54A H54B . . 110.5 ?
H54A C54A H54B . . 108.7 ?
Cl2B C54B Cl1B . . 106.2(8) ?
Cl2B C54B H54C . . 110.5 ?
Cl1B C54B H54C . . 110.5 ?
Cl2B C54B H54D . . 110.5 ?
Cl1B C54B H54D . . 110.5 ?
H54C C54B H54D . . 108.7 ?
Cl2C C54C Cl1C . . 96.1(7) ?
Cl2C C54C H54E . . 112.5 ?
Cl1C C54C H54E . . 112.5 ?
Cl2C C54C H54F . . 112.5 ?
Cl1C C54C H54F . . 112.5 ?
H54E C54C H54F . . 110.1 ?
C56 C55 H55A . . 109.5 ?
C56 C55 H55B . . 109.5 ?
H55A C55 H55B . . 109.5 ?
C56 C55 H55C . . 109.5 ?
H55A C55 H55C . . 109.5 ?
H55B C55 H55C . . 109.5 ?
C55 C56 C57 . . 112.2(6) ?
C55 C56 H56A . . 109.2 ?
C57 C56 H56A . . 109.2 ?
C55 C56 H56B . . 109.2 ?
C57 C56 H56B . . 109.2 ?
H56A C56 H56B . . 107.9 ?
C57 C57 C56 3_565 . 123.4(9) ?
C57 C57 H57A 3_565 . 106.5 ?
C56 C57 H57A . . 106.5 ?
C57 C57 H57B 3_565 . 106.5 ?
C56 C57 H57B . . 106.5 ?
H57A C57 H57B . . 106.5 ?

loop_
_geom_bond_atom_site_label_1
_geom_bond_atom_site_label_2
_geom_bond_site_symmetry_2
_geom_bond_distance
_geom_bond_publ_flag
Pd1 C9 . 2.0783(19) ?
Pd1 C1 . 2.1711(19) ?
Pd1 P2 . 2.2783(6) ?
Pd1 P3 . 2.3554(6) ?
S1 O4 . 1.413(2) ?
S1 O5 . 1.414(2) ?
S1 O6 . 1.466(3) ?
S1 C53 . 1.777(4) ?
P1 C1 . 1.768(2) ?
P1 C14 . 1.783(2) ?
P1 C21 . 1.797(2) ?
P1 C15 . 1.800(2) ?
P3 C41 . 1.818(2) ?
P3 C47 . 1.819(2) ?
P3 C40 . 1.834(2) ?
P2 C33 . 1.814(2) ?
P2 C27 . 1.817(2) ?
P2 C39 . 1.834(2) ?
O1 C2 . 1.218(2) ?
O2 N1 . 1.182(4) ?
O3 N1 . 1.159(4) ?
F1 C53 . 1.346(4) ?
F2 C53 . 1.332(4) ?
F3 C53 . 1.324(4) ?
N1 C6 . 1.512(4) ?
C1 C2 . 1.471(3) ?
C1 H1 . 0.9800 ?
C2 C3 . 1.504(3) ?
C3 C4 . 1.383(3) ?
C3 C8 . 1.397(3) ?
C4 C5 . 1.392(3) ?
C4 H4 . 0.9300 ?
C5 C6 . 1.334(4) ?
C5 H5 . 0.9300 ?
C6 C7 . 1.361(4) ?
C7 C8 . 1.375(4) ?
C7 H7 . 0.9300 ?
C8 H8 . 0.9300 ?
C9 C10 . 1.397(3) ?
C9 C14 . 1.405(3) ?
C10 C11 . 1.378(3) ?
C10 H10 . 0.9300 ?
C11 C12 . 1.363(3) ?
C11 H11 . 0.9300 ?
C12 C13 . 1.380(3) ?
C12 H12 . 0.9300 ?
C13 C14 . 1.378(3) ?
C13 H13 . 0.9300 ?
C15 C16 . 1.379(3) ?
C15 C20 . 1.389(3) ?
C16 C17 . 1.394(3) ?
C16 H16 . 0.9300 ?
C17 C18 . 1.370(4) ?
C17 H17 . 0.9300 ?
C18 C19 . 1.361(4) ?
C18 H18 . 0.9300 ?
C19 C20 . 1.381(3) ?
C19 H19 . 0.9300 ?
C20 H20 . 0.9300 ?
C21 C26 . 1.352(4) ?
C21 C22 . 1.386(3) ?
C22 C23 . 1.384(4) ?
C22 H22 . 0.9300 ?
C23 C24 . 1.310(4) ?
C23 H23 . 0.9300 ?
C24 C25 . 1.357(5) ?
C24 H24 . 0.9300 ?
C25 C26 . 1.401(4) ?
C25 H25 . 0.9300 ?
C26 H26 . 0.9300 ?
C27 C32 . 1.375(3) ?
C27 C28 . 1.384(3) ?
C28 C29 . 1.378(4) ?
C28 H28 . 0.9300 ?
C29 C30 . 1.351(4) ?
C29 H29 . 0.9300 ?
C30 C31 . 1.348(5) ?
C30 H30 . 0.9300 ?
C31 C32 . 1.389(4) ?
C31 H31 . 0.9300 ?
C32 H32 . 0.9300 ?
C33 C38 . 1.379(3) ?
C33 C34 . 1.402(3) ?
C34 C35 . 1.367(4) ?
C34 H34 . 0.9300 ?
C35 C36 . 1.356(4) ?
C35 H35 . 0.9300 ?
C36 C37 . 1.352(4) ?
C36 H36 . 0.9300 ?
C37 C38 . 1.378(3) ?
C37 H37 . 0.9300 ?
C38 H38 . 0.9300 ?
C39 C40 . 1.517(3) ?
C39 H39A . 0.9700 ?
C39 H39B . 0.9700 ?
C40 H40A . 0.9700 ?
C40 H40B . 0.9700 ?
C41 C46 . 1.378(3) ?
C41 C42 . 1.381(3) ?
C42 C43 . 1.397(4) ?
C42 H42 . 0.9300 ?
C43 C44 . 1.358(4) ?
C43 H43 . 0.9300 ?
C44 C45 . 1.376(4) ?
C44 H44 . 0.9300 ?
C45 C46 . 1.377(4) ?
C45 H45 . 0.9300 ?
C46 H46 . 0.9300 ?
C47 C52 . 1.381(3) ?
C47 C48 . 1.390(3) ?
C48 C49 . 1.368(3) ?
C48 H48 . 0.9300 ?
C49 C50 . 1.383(4) ?
C49 H49 . 0.9300 ?
C50 C51 . 1.352(3) ?
C50 H50 . 0.9300 ?
C51 C52 . 1.378(3) ?
C51 H51 . 0.9300 ?
C52 H52 . 0.9300 ?
C54A Cl1A . 1.726(8) ?
C54A Cl2A . 1.730(8) ?
C54A H54A . 0.9700 ?
C54A H54B . 0.9700 ?
C54B Cl2B . 1.746(9) ?
C54B Cl1B . 1.787(9) ?
C54B H54C . 0.9700 ?
C54B H54D . 0.9700 ?
C54C Cl2C . 1.744(10) ?
C54C Cl1C . 1.778(10) ?
C54C H54E . 0.9700 ?
C54C H54F . 0.9700 ?
C55 C56 . 1.472(6) ?
C55 H55A . 0.9600 ?
C55 H55B . 0.9600 ?
C55 H55C . 0.9600 ?
C56 C57 . 1.523(7) ?
C56 H56A . 0.9700 ?
C56 H56B . 0.9700 ?
C57 C57 3_565 1.455(8) ?
C57 H57A . 0.9700 ?
C57 H57B . 0.9700 ?

loop_
_geom_hbond_atom_site_label_D
_geom_hbond_atom_site_label_H
_geom_hbond_atom_site_label_A
_geom_hbond_site_symmetry_A
_geom_hbond_distance_DH
_geom_hbond_distance_HA
_geom_hbond_distance_DA
_geom_hbond_angle_DHA
C19 H19 O1 3_655 0.93 2.54 3.284(3) 138
C30 H30 O6 1_545 0.93 2.55 3.372(4) 148
C39 H39B O6 2_645 0.97 2.59 3.309(4) 131
